data_7127335
loop_
_publ_author_name
'Mato, Raquel'
'Reyes, Efraim'
'Carrillo, Luisa'
'Uria, Uxue'
'Prieto, Liher'
'Manzano, Ruben'
'Vicario, Jose L.'

_publ_section_title
;
 Catalytic enantioselective domino Michael/transannular aldol reaction
 under bifunctional catalysis.
;
_journal_issue 86
_journal_name_full 'Chemical communications (Cambridge, England)'
_journal_page_first 13149
_journal_page_last 13152
_journal_paper_doi 10.1039/d0cc05981a
_journal_volume 56
_journal_year 2020
_chemical_absolute_configuration ad
_chemical_compound_source 'synthesis as described'
_chemical_formula_moiety 'C16 H18 Br N O4'
_chemical_formula_sum 'C16 H18 Br N O4'
_chemical_formula_weight 368.22
_chemical_name_systematic
(4S,4aR,11aR)-7-bromo-11a-hydroxy-4-(nitromethyl)-1,2,3,4,4a,10,11,11a-octahydro-5H-dibenzo[a,d][7]annulen-5-one
_space_group_crystal_system monoclinic
_space_group_IT_number 4
_space_group_name_Hall 'P 2yb'
_space_group_name_H-M_alt 'P 1 21 1'
_atom_sites_solution_hydrogens geom
_atom_sites_solution_primary direct
_atom_sites_solution_secondary difmap
_audit_creation_date 2020-06-19T16:02:32-00:00
_audit_creation_method 'WinGX routine CIF_UPDATE'
_audit_update_record
;
2020-06-19 deposited with the CCDC.	2020-09-28 downloaded from the CCDC.
;
_cell_angle_alpha 90
_cell_angle_beta 106.5299(17)
_cell_angle_gamma 90
_cell_formula_units_Z 2
_cell_length_a 10.42782(17)
_cell_length_b 7.69850(11)
_cell_length_c 11.51764(17)
_cell_measurement_reflns_used 11475
_cell_measurement_temperature 150.00(10)
_cell_measurement_theta_max 74.678
_cell_measurement_theta_min 3.991
_cell_volume 886.41(2)
_computing_cell_refinement 'CrysAlisPro 1.171.39.46 (Rigaku OD, 2018)'
_computing_data_collection 'CrysAlisPro 1.171.39.46 (Rigaku OD, 2018)'
_computing_data_reduction 'CrysAlisPro 1.171.39.46 (Rigaku OD, 2018)'
_computing_molecular_graphics 'Olex2 (Dolomanov et al., 2009)'
_computing_publication_material 'Olex2 (Dolomanov et al., 2009)'
_computing_structure_refinement 'ShelXH-1997 (Sheldrick, 2008)'
_computing_structure_solution 'ShelXS (Sheldrick, 2008)'
_diffrn_ambient_temperature 150.00(10)
_diffrn_detector 'CCD plate'
_diffrn_detector_area_resol_mean 5.2012
_diffrn_measured_fraction_theta_full 0.99
_diffrn_measured_fraction_theta_max 0.99
_diffrn_measurement_details
;
List of Runs (angles in degrees, time in seconds):

  # Type    Start    End  Width  t~exp~   \w     \q     \k     \f   Frames
#--------------------------------------------------------------------------
  1  \w   -113.00 -15.00   1.00    1.00    --  -41.88 -57.00  30.00   98
  2  \w   -116.00 -17.00   1.00    1.00    --  -41.88 -38.00 -90.00   99
  3  \w    -83.00 -18.00   1.00    1.00    --  -41.88 -38.00  90.00   65
  4  \w      6.00  66.00   1.00    1.00    --   41.88-125.00  90.00   60
  5  \w      4.00  51.00   1.00    1.00    --   41.88-125.00 -90.00   47
  6  \w     43.00  70.00   1.00    1.00    --  109.18-125.00   0.00   27
  7  \w     34.00  69.00   1.00    1.00    --  109.18 -30.00  30.00   35
  8  \w     38.00 143.00   1.00    1.00    --  109.18 -83.00  17.00  105
  9  \w     87.00 158.00   1.00    1.00    --  109.18  61.00 -90.00   71
 10  \w    128.00 155.00   1.00    1.00    --  109.18  45.00  60.00   27
 11  \w     36.00  61.00   1.00    1.00    --  109.18 -45.00   0.00   25
 12  \w     45.00 117.00   1.00    1.00    --  109.18-125.00-150.00   72
 13  \w     33.00  62.00   1.00    1.00    --  109.18 -30.00 -30.00   29
 14  \w     36.00  64.00   1.00    1.00    --  109.18 -45.00 -60.00   28
 15  \w     84.00 111.00   1.00    1.00    --  109.18  45.00  60.00   27
 16  \w     61.00 145.00   1.00    1.00    --  109.18  15.00 -90.00   84
 17  \w     33.00  61.00   1.00    1.00    --  109.18 -30.00-150.00   28
 18  \w     78.00 155.00   1.00    1.00    --  109.18  77.00 150.00   77
 19  \w     84.00 114.00   1.00    1.00    --  109.18-125.00   0.00   30
 20  \w     76.00 135.00   1.00    1.00    --  109.18 -15.00-180.00   59
 21  \w     39.00  66.00   1.00    1.00    --  109.18 -30.00   0.00   27
 22  \w     30.00  57.00   1.00    1.00    --  109.18 -15.00-180.00   27
 23  \w    -50.00 -18.00   1.00    1.00    --  -41.88 -57.00 120.00   32
 24  \w     41.00  93.00   1.00    1.00    --   41.88-125.00 -60.00   52
 25  \w     39.00  69.00   1.00    1.00    --  109.18 -45.00 150.00   30
 26  \w     41.00  82.00   1.00    1.00    --  109.18 -94.00 -60.00   41
 27  \w     33.00  62.00   1.00    1.00    --  109.18 -30.00  90.00   29
 28  \w     68.00 116.00   1.00    1.00    --  109.18-125.00  30.00   48
 29  \w     49.00  76.00   1.00    1.00    --  109.18 -45.00  30.00   27
 30  \w     36.00  61.00   1.00    1.00    --  109.18 -45.00-150.00   25
 31  \w     36.00  86.00   1.00    1.00    --  109.18 -94.00-120.00   50
 32  \w   -114.00 -14.00   1.00    1.00    --  -41.88 -57.00-150.00  100
 33  \w   -118.00  -9.00   1.00    1.00    --  -41.88 -77.00 150.00  109
 34  \w    -98.00  -2.00   1.00    1.00    --  -41.88 125.00 120.00   96
 35  \w    -30.00  70.00   1.00    1.00    --   41.88 -57.00 -90.00  100
 36  \w      9.00 118.00   1.00    1.00    --   41.88  77.00   0.00  109
 37  \w   -118.00  -9.00   1.00    1.00    --  -41.88 -77.00-120.00  109
 38  \w   -118.00  -9.00   1.00    1.00    --  -41.88 -77.00  30.00  109
 39  \w   -118.00  -9.00   1.00    1.00    --  -41.88 -77.00-180.00  109
 40  \w   -118.00  -9.00   1.00    1.00    --  -41.88 -77.00 -60.00  109
 41  \w    -66.00  32.00   1.00    1.00    --  -41.88  38.00-180.00   98
 42  \w   -114.00 -14.00   1.00    1.00    --  -41.88 -57.00  60.00  100
 43  \w   -118.00  -9.00   1.00    1.00    --  -41.88 -77.00  60.00  109
 44  \w   -116.00 -17.00   1.00    1.00    --  -41.88 -38.00  60.00   99
 45  \w   -114.00 -14.00   1.00    1.00    --  -41.88 -57.00 -30.00  100
 46  \w   -114.00 -14.00   1.00    1.00    --  -41.88 -57.00  30.00  100
 47  \w   -122.00  -1.00   1.00    1.00    --  -41.88 -19.00 -30.00  121
 48  \w   -114.00 -14.00   1.00    1.00    --  -41.88 -57.00   0.00  100
 49  \w    -46.00 130.00   1.00    1.00    --   41.88   0.00-180.00  176
;
_diffrn_measurement_device 'four-circle diffractometer'
_diffrn_measurement_device_type 'SuperNova, Single source at offset/far, Atlas'
_diffrn_measurement_method '\w scans'
_diffrn_orient_matrix_type 'CrysAlisPro convention (1999,Acta A55,543-557)'
_diffrn_orient_matrix_UB_11 -0.1483667
_diffrn_orient_matrix_UB_12 0.038815
_diffrn_orient_matrix_UB_13 -0.0632953
_diffrn_orient_matrix_UB_21 0.0400323
_diffrn_orient_matrix_UB_22 0.1707609
_diffrn_orient_matrix_UB_23 -0.0501965
_diffrn_orient_matrix_UB_31 0.0111281
_diffrn_orient_matrix_UB_32 -0.0968558
_diffrn_orient_matrix_UB_33 -0.113781
_diffrn_radiation_monochromator mirror
_diffrn_radiation_probe x-ray
_diffrn_radiation_type CuK\a
_diffrn_radiation_wavelength 1.54184
_diffrn_reflns_av_R_equivalents 0.038
_diffrn_reflns_limit_h_max 13
_diffrn_reflns_limit_h_min -12
_diffrn_reflns_limit_k_max 9
_diffrn_reflns_limit_k_min -9
_diffrn_reflns_limit_l_max 12
_diffrn_reflns_limit_l_min -14
_diffrn_reflns_number 16349
_diffrn_reflns_theta_full 74.77
_diffrn_reflns_theta_max 74.77
_diffrn_reflns_theta_min 4
_diffrn_source 'micro-focus sealed X-ray tube'
_exptl_absorpt_coefficient_mu 3.303
_exptl_absorpt_correction_T_max 0.781
_exptl_absorpt_correction_T_min 0.308
_exptl_absorpt_correction_type analytical
_exptl_absorpt_process_details
;
        CrysAlisPro 1.171.39.46 (Rigaku Oxford Diffraction, 2018)
Analytical numeric absorption correction using a multifaceted crystal
                        model based on expressions derived by R.C. Clark & J.S.
        (Clark, R. C. & Reid, J. S. (1995). Acta Cryst. A51, 887-897)
        Empirical absorption correction using spherical harmonics,
 implemented in SCALE3 ABSPACK scaling algorithm.
;
_exptl_crystal_colour colourless
_exptl_crystal_density_diffrn 1.38
_exptl_crystal_density_method 'not measured'
_exptl_crystal_description needle
_exptl_crystal_F_000 376
_exptl_crystal_size_max 0.651
_exptl_crystal_size_mid 0.132
_exptl_crystal_size_min 0.11
_refine_diff_density_max 1.847
_refine_diff_density_min -0.436
_refine_diff_density_rms 0.193
_refine_ls_abs_structure_details 'Flack H D (1983), Acta Cryst. A39, 876-881'
_refine_ls_abs_structure_Flack 0.00(4)
_refine_ls_extinction_coef 0.0109(17)
_refine_ls_extinction_expression Fc^*^=kFc[1+0.001xFc^2^\l^3^/sin(2\q)]^-1/4^
_refine_ls_extinction_method SHELXL
_refine_ls_goodness_of_fit_ref 1.195
_refine_ls_hydrogen_treatment constr
_refine_ls_matrix_type full
_refine_ls_number_parameters 201
_refine_ls_number_reflns 3542
_refine_ls_number_restraints 1
_refine_ls_restrained_S_all 1.195
_refine_ls_R_factor_all 0.0596
_refine_ls_R_factor_gt 0.0573
_refine_ls_shift/su_max 0
_refine_ls_shift/su_mean 0
_refine_ls_structure_factor_coef Fsqd
_refine_ls_weighting_details 'calc w=1/[\s^2^(Fo^2^)+(0.1314P)^2^+0.3789P] where P=(Fo^2^+2Fc^2^)/3'
_refine_ls_weighting_scheme calc
_refine_ls_wR_factor_gt 0.185
_refine_ls_wR_factor_ref 0.1885
_reflns_number_gt 3346
_reflns_number_total 3542
_reflns_threshold_expression >2sigma(I)
_cod_data_source_file d0cc05981a2.cif
_cod_data_source_block a20190047_rm1098rem
_cod_depositor_comments 'Adding full bibliography for 7127335--7127336.cif.'
_cod_database_code 7127335

loop_
_symmetry_equiv_pos_as_xyz
'x, y, z'
'-x, y+1/2, -z'

loop_
_atom_site_label
_atom_site_type_symbol
_atom_site_fract_x
_atom_site_fract_y
_atom_site_fract_z
_atom_site_U_iso_or_equiv
_atom_site_adp_type
_atom_site_occupancy
_atom_site_calc_flag
_atom_site_disorder_assembly
_atom_site_disorder_group
Br1 Br -0.32779(4) -0.21104(9) -0.10170(5) 0.0384(3) Uani 1 d . .
C15 C -0.6649(8) 0.4643(9) -0.2098(7) 0.0402(16) Uani 1 d . .
H15A H -0.6007 0.5579 -0.2021 0.048 Uiso 1 calc . .
H15B H -0.7131 0.484 -0.1503 0.048 Uiso 1 calc . .
C10 C -1.1238(6) 0.2906(12) -0.2456(5) 0.0391(11) Uani 1 d . .
H10A H -1.2132 0.243 -0.2607 0.047 Uiso 1 calc . .
H10B H -1.0909 0.3177 -0.16 0.047 Uiso 1 calc . .
C3 C -0.6461(6) 0.1319(8) -0.2203(5) 0.0273(12) Uani 1 d . .
C4 C -0.5898(5) 0.2949(9) -0.1809(4) 0.0302(9) Uani 1 d . .
C5 C -0.4536(5) 0.3000(9) -0.1167(4) 0.0330(11) Uani 1 d . .
H5 H -0.4144 0.4067 -0.0899 0.04 Uiso 1 calc . .
O1 O -0.8247(4) -0.0170(5) -0.3566(3) 0.0326(8) Uani 1 d . .
C9 C -1.0319(5) 0.1542(7) -0.2783(5) 0.0302(11) Uani 1 d . .
H9 H -1.0697 0.1267 -0.3644 0.036 Uiso 1 calc . .
C1 C -0.4353(6) -0.0062(7) -0.1322(5) 0.0305(11) Uani 1 d . .
C6 C -0.3757(6) 0.1514(8) -0.0920(5) 0.0332(12) Uani 1 d . .
H6 H -0.2855 0.1576 -0.0493 0.04 Uiso 1 calc . .
C2 C -0.5687(5) -0.0175(7) -0.1982(5) 0.0293(11) Uani 1 d . .
H2 H -0.606 -0.1242 -0.2274 0.035 Uiso 1 calc . .
C14 C -0.7638(7) 0.4718(8) -0.3358(6) 0.0400(14) Uani 1 d . .
H14A H -0.7257 0.4095 -0.3913 0.048 Uiso 1 calc . .
H14B H -0.7742 0.5921 -0.3618 0.048 Uiso 1 calc . .
C16 C -1.0282(6) -0.0148(8) -0.2076(5) 0.0363(12) Uani 1 d . .
H16A H -1.119 -0.0523 -0.2149 0.044 Uiso 1 calc . .
H16B H -0.985 -0.1045 -0.2422 0.044 Uiso 1 calc . .
C13 C -0.9046(6) 0.3955(7) -0.3465(5) 0.0326(12) Uani 1 d . .
C11 C -1.1298(7) 0.4559(10) -0.3188(6) 0.0461(16) Uani 1 d . .
H11A H -1.1773 0.4322 -0.4027 0.055 Uiso 1 calc . .
H11B H -1.1803 0.5428 -0.2894 0.055 Uiso 1 calc . .
C7 C -0.7901(5) 0.1064(7) -0.2871(5) 0.0271(11) Uani 1 d . .
C8 C -0.8927(5) 0.2329(7) -0.2631(4) 0.0275(10) Uani 1 d . .
H8 H -0.8587 0.2725 -0.179 0.033 Uiso 1 calc . .
C12 C -0.9935(7) 0.5284(8) -0.3124(5) 0.0406(14) Uani 1 d . .
H12A H -1.0038 0.6272 -0.3665 0.049 Uiso 1 calc . .
H12B H -0.9513 0.5691 -0.2307 0.049 Uiso 1 calc . .
O3 O -1.0158(6) 0.0707(8) -0.0083(5) 0.0521(14) Uani 1 d . .
O2 O -0.9575(4) 0.3371(6) -0.4684(3) 0.0391(10) Uani 1 d . .
H2A H -1.0054 0.4129 -0.5085 0.059 Uiso 1 calc . .
O4 O -0.8375(4) -0.0316(7) -0.0419(4) 0.0464(11) Uani 1 d . .
N1 N -0.9546(5) 0.0077(7) -0.0770(5) 0.0373(11) Uani 1 d . .

loop_
_atom_site_aniso_label
_atom_site_aniso_U_11
_atom_site_aniso_U_22
_atom_site_aniso_U_33
_atom_site_aniso_U_23
_atom_site_aniso_U_13
_atom_site_aniso_U_12
Br1 0.0263(3) 0.0315(3) 0.0502(4) 0.0025(3) -0.0007(2) 0.0015(2)
C15 0.047(4) 0.019(3) 0.046(3) 0.005(2) -0.001(3) 0.000(3)
C10 0.039(3) 0.042(3) 0.032(2) -0.009(3) 0.0025(19) 0.003(3)
C3 0.023(3) 0.025(3) 0.025(2) 0.002(2) -0.007(2) -0.001(2)
C4 0.035(2) 0.022(2) 0.027(2) 0.001(2) -0.0033(17) -0.008(3)
C5 0.034(2) 0.026(2) 0.031(2) 0.004(2) -0.0038(18) -0.008(3)
O1 0.0322(19) 0.0281(18) 0.0293(17) -0.0059(15) -0.0044(15) 0.0020(16)
C9 0.028(3) 0.030(3) 0.027(2) -0.002(2) -0.002(2) 0.004(2)
C1 0.027(3) 0.027(3) 0.032(2) 0.001(2) -0.001(2) -0.004(2)
C6 0.028(3) 0.034(3) 0.030(2) 0.000(2) -0.003(2) -0.006(2)
C2 0.027(3) 0.022(2) 0.032(2) 0.000(2) -0.001(2) -0.002(2)
C14 0.052(4) 0.023(2) 0.037(3) 0.009(2) -0.001(3) 0.000(3)
C16 0.030(3) 0.031(3) 0.043(3) -0.002(2) 0.002(2) -0.004(2)
C13 0.042(3) 0.025(3) 0.022(2) 0.0022(19) -0.006(2) 0.005(2)
C11 0.051(4) 0.048(4) 0.034(3) 0.007(3) 0.004(3) 0.029(3)
C7 0.028(3) 0.022(2) 0.024(2) 0.0008(19) -0.0037(19) -0.003(2)
C8 0.030(3) 0.024(2) 0.023(2) -0.0020(17) -0.0002(19) 0.0002(18)
C12 0.057(4) 0.028(3) 0.030(3) 0.004(2) 0.002(3) 0.014(3)
O3 0.054(3) 0.062(4) 0.035(2) 0.007(2) 0.005(2) 0.010(3)
O2 0.043(2) 0.043(3) 0.0212(16) -0.0007(14) -0.0065(15) 0.0178(17)
O4 0.027(2) 0.051(3) 0.053(3) 0.018(2) -0.0018(18) 0.002(2)
N1 0.033(3) 0.031(2) 0.042(3) 0.010(2) 0.002(2) -0.002(2)

loop_
_atom_type_symbol
_atom_type_description
_atom_type_scat_dispersion_real
_atom_type_scat_dispersion_imag
_atom_type_scat_source
C C 0.0181 0.0091 'International Tables Vol C Tables 4.2.6.8 and 6.1.1.4'
H H 0 0 'International Tables Vol C Tables 4.2.6.8 and 6.1.1.4'
N N 0.0311 0.018 'International Tables Vol C Tables 4.2.6.8 and 6.1.1.4'
O O 0.0492 0.0322 'International Tables Vol C Tables 4.2.6.8 and 6.1.1.4'
Br Br -0.6763 1.2805 'International Tables Vol C Tables 4.2.6.8 and 6.1.1.4'

loop_
_exptl_crystal_face_index_h
_exptl_crystal_face_index_k
_exptl_crystal_face_index_l
_exptl_crystal_face_perp_dist
1 3 6 0.0513
0 -5 2 0.098
0 4 -3 0.023
0 1 -1 0.0279
0 -2 -7 0.0498
-1 2 7 0.0426
4 2 3 0.1396
-7 0 4 0.3263
-3 2 7 0.1059

loop_
_geom_angle_atom_site_label_1
_geom_angle_atom_site_label_2
_geom_angle_atom_site_label_3
_geom_angle
_geom_angle_site_symmetry_1
_geom_angle_site_symmetry_3
_geom_angle_publ_flag
C4 C15 C14 114.2(5) . . ?
C11 C10 C9 111.5(5) . . ?
C4 C3 C7 123.4(5) . . ?
C2 C3 C4 120.9(5) . . ?
C2 C3 C7 115.6(5) . . ?
C3 C4 C15 123.9(4) . . ?
C5 C4 C15 118.4(6) . . ?
C5 C4 C3 117.6(6) . . ?
C6 C5 C4 122.1(6) . . ?
C16 C9 C10 111.9(5) . . ?
C16 C9 C8 113.3(4) . . ?
C8 C9 C10 109.7(5) . . ?
C6 C1 Br1 118.6(4) . . ?
C6 C1 C2 121.6(5) . . ?
C2 C1 Br1 119.7(4) . . ?
C1 C6 C5 118.4(5) . . ?
C1 C2 C3 119.3(5) . . ?
C15 C14 C13 115.4(5) . . ?
N1 C16 C9 111.4(4) . . ?
C14 C13 C8 110.3(4) . . ?
C12 C13 C14 111.2(5) . . ?
C12 C13 C8 109.3(5) . . ?
O2 C13 C14 106.8(5) . . ?
O2 C13 C8 107.1(4) . . ?
O2 C13 C12 112.1(4) . . ?
C12 C11 C10 113.2(5) . . ?
C3 C7 C8 118.4(5) . . ?
O1 C7 C3 120.2(5) . . ?
O1 C7 C8 121.3(5) . . ?
C9 C8 C13 109.8(4) . . ?
C7 C8 C9 114.5(4) . . ?
C7 C8 C13 109.7(4) . . ?
C13 C12 C11 112.1(5) . . ?
O3 N1 C16 118.4(5) . . ?
O4 N1 C16 119.2(5) . . ?
O4 N1 O3 122.3(6) . . ?

loop_
_geom_bond_atom_site_label_1
_geom_bond_atom_site_label_2
_geom_bond_distance
_geom_bond_site_symmetry_2
_geom_bond_publ_flag
Br1 C1 1.909(6) . ?
C15 C4 1.509(10) . ?
C15 C14 1.524(9) . ?
C10 C9 1.539(9) . ?
C10 C11 1.518(11) . ?
C3 C4 1.405(9) . ?
C3 C2 1.386(8) . ?
C3 C7 1.493(8) . ?
C4 C5 1.403(7) . ?
C5 C6 1.385(9) . ?
O1 C7 1.228(7) . ?
C9 C16 1.530(8) . ?
C9 C8 1.536(7) . ?
C1 C6 1.382(8) . ?
C1 C2 1.385(7) . ?
C14 C13 1.554(9) . ?
C16 N1 1.492(8) . ?
C13 C8 1.562(7) . ?
C13 C12 1.506(8) . ?
C13 O2 1.427(6) . ?
C11 C12 1.509(10) . ?
C7 C8 1.529(8) . ?
O3 N1 1.248(8) . ?
O4 N1 1.210(6) . ?
